data_2312379
loop_
_publ_author_name
'Naifert, Sergei A.'
'Osipov, Artem A.'
'Efremov, Andrey N.'
'Rajakumar, Kanthapazham'
'Uchaev, Daniil A.'
'Zherebtsov, Dmitry A.'
'Belov, Kirill N.'

_publ_section_title
;
 1D and 2D coordination polymers with a new rigid chelating linker:
 diacetylenedisalicylic acid.
;
_journal_issue 1
_journal_name_full 'Acta crystallographica Section B, Structural science, crystal engineering and materials'
_journal_paper_doi 10.1107/S205252062301017X
_journal_volume 80
_journal_year 2024
_chemical_formula_moiety 'C18 H9 O6, C2 H8 N'
_chemical_formula_sum 'C20 H17 N O6'
_chemical_formula_weight 367.35
_space_group_crystal_system monoclinic
_space_group_IT_number 14
_space_group_name_Hall '-P 2ybc'
_space_group_name_H-M_alt 'P 1 21/c 1'
_atom_sites_solution_hydrogens geom
_atom_sites_solution_primary dual
_audit_creation_date 2023-09-15
_audit_creation_method
;
Olex2 1.5
(compiled 2023.03.06 svn.rbb2c1857 for OlexSys, GUI svn.r6748)
;
_cell_angle_alpha 90
_cell_angle_beta 91.2710(10)
_cell_angle_gamma 90
_cell_formula_units_Z 4
_cell_length_a 11.5705(2)
_cell_length_b 12.5736(2)
_cell_length_c 13.5708(2)
_cell_measurement_reflns_used 8392
_cell_measurement_temperature 100(1)
_cell_measurement_theta_max 78.6050
_cell_measurement_theta_min 3.8290
_cell_volume 1973.83(5)
_computing_cell_refinement 'CrysAlisPro 1.171.41.118a (Rigaku OD, 2021)'
_computing_data_collection 'CrysAlisPro 1.171.41.118a (Rigaku OD, 2021)'
_computing_data_reduction 'CrysAlisPro 1.171.41.118a (Rigaku OD, 2021)'
_computing_molecular_graphics 'Olex2 1.5 (Dolomanov et al., 2009)'
_computing_publication_material 'Olex2 1.5 (Dolomanov et al., 2009)'
_computing_structure_refinement 'SHELXL 2018/3 (Sheldrick, 2015)'
_computing_structure_solution 'SHELXT 2018/2 (Sheldrick, 2018)'
_diffrn_ambient_environment N~2~
_diffrn_ambient_temperature 100(1)
_diffrn_detector 'Hybrid Pixel Array Detector'
_diffrn_detector_area_resol_mean 10.0000
_diffrn_detector_type HyPix
_diffrn_measured_fraction_theta_full 0.998
_diffrn_measured_fraction_theta_max 0.998
_diffrn_measurement_details
;
List of Runs (angles in degrees, time in seconds):

  # Type    Start    End  Width  t~exp~   \w     \q     \k     \f   Frames
--------------------------------------------------------------------------
  1  \w     90.00 116.00   0.50    0.60    --   47.35  50.00  60.00   52
  2  \w     36.00  77.00   0.50    0.60    --   47.35  50.00  60.00   82
  3  \w    -21.00  24.00   0.50    0.60    --   47.35 -50.00 -85.00   90
  4  \w     30.00  55.00   0.50    0.60    --   47.35 -50.00 -85.00   50
  5  \w   -177.00-152.00   0.50    2.90    -- -106.00 -50.00 -85.00   50
  6  \w    100.00 175.00   0.50    2.90    --  113.25  50.00  60.00  150
  7  \w    -18.00  25.00   0.50    0.60    --  -47.35  50.00  60.00   86
  8  \w   -119.00 -38.00   0.50    0.60    --  -47.35 -50.00 -85.00  162
  9  \w    -48.00 -22.00   0.50    0.60    --  -47.35  50.00  60.00   52
 10  \w    -27.00  25.00   0.50    0.60    --   47.35 -19.00 120.00  104
 11  \w     88.00 119.00   0.50    0.60    --   47.35 125.00 -60.00   62
 12  \w   -132.00 -89.00   0.50    2.90    -- -106.00 -61.00   0.00   86
 13  \w   -176.00-148.00   0.50    2.90    -- -106.00 -61.00   0.00   56
 14  \w   -143.00 -93.00   0.50    2.90    -- -106.00 -30.00 150.00  100
 15  \w    -65.00 -33.00   0.50    2.90    -- -106.00  61.00 -90.00   64
 16  \w    -64.00 -36.00   0.50    2.90    -- -106.00  61.00-120.00   56
 17  \w   -124.00 -94.00   0.50    2.90    -- -106.00 -50.00 -85.00   60
 18  \w    -71.00 -37.00   0.50    2.90    -- -106.00  61.00  60.00   68
 19  \w   -106.00 -72.00   0.50    2.90    -- -106.00  77.00  90.00   68
 20  \w    -60.00 -35.00   0.50    2.90    -- -106.00  77.00  90.00   50
 21  \w     62.00  87.00   0.50    2.90    --  113.25 -77.00-150.00   50
 22  \w     42.00  86.00   0.50    2.90    --  113.25 -77.00 120.00   88
 23  \w     43.00  70.00   0.50    2.90    --  113.25 -61.00 150.00   54
 24  \w     42.00  69.00   0.50    2.90    --  113.25 -61.00 -90.00   54
 25  \w     42.00  67.00   0.50    2.90    --  113.25 -61.00-180.00   50
 26  \w     44.00  71.00   0.50    2.90    --  113.25 -61.00 120.00   54
 27  \w     42.00 109.00   0.50    2.90    --  113.25-125.00   0.00  134
 28  \w     44.00  69.00   0.50    2.90    --  113.25 -61.00 -30.00   50
 29  \w    101.00 175.00   0.50    2.90    --  113.25  15.00-150.00  148
 30  \w     66.00 100.00   0.50    2.90    --  113.25 -77.00 150.00   68
 31  \w     48.00 103.00   0.50    2.90    --  113.25 -94.00 -90.00  110
 32  \w     70.00  82.50   0.50    2.90    --  113.25 -94.00  30.00   25
;
_diffrn_measurement_device 'four-circle diffractometer'
_diffrn_measurement_device_type 'XtaLAB Synergy, Single source at home/near, HyPix'
_diffrn_measurement_method '\w scans'
_diffrn_orient_matrix_type 'CrysAlisPro convention (1999,Acta A55,543-557)'
_diffrn_orient_matrix_UB_11 -0.0413748000
_diffrn_orient_matrix_UB_12 0.0739069000
_diffrn_orient_matrix_UB_13 0.0826436000
_diffrn_orient_matrix_UB_21 -0.1261278000
_diffrn_orient_matrix_UB_22 -0.0162360000
_diffrn_orient_matrix_UB_23 -0.0355215000
_diffrn_orient_matrix_UB_31 -0.0105201000
_diffrn_orient_matrix_UB_32 -0.0963724000
_diffrn_orient_matrix_UB_33 0.0693125000
_diffrn_radiation_monochromator mirror
_diffrn_radiation_probe x-ray
_diffrn_radiation_type 'Cu K\a'
_diffrn_radiation_wavelength 1.54184
_diffrn_reflns_av_R_equivalents 0.0259
_diffrn_reflns_av_unetI/netI 0.0271
_diffrn_reflns_Laue_measured_fraction_full 0.998
_diffrn_reflns_Laue_measured_fraction_max 0.998
_diffrn_reflns_limit_h_max 14
_diffrn_reflns_limit_h_min -14
_diffrn_reflns_limit_k_max 14
_diffrn_reflns_limit_k_min -15
_diffrn_reflns_limit_l_max 16
_diffrn_reflns_limit_l_min -16
_diffrn_reflns_number 14589
_diffrn_reflns_point_group_measured_fraction_full 0.998
_diffrn_reflns_point_group_measured_fraction_max 0.998
_diffrn_reflns_theta_full 67.684
_diffrn_reflns_theta_max 69.997
_diffrn_reflns_theta_min 4.795
_diffrn_source 'micro-focus sealed X-ray tube'
_diffrn_source_type 'PhotonJet (Cu) X-ray Source'
_exptl_absorpt_coefficient_mu 0.771
_exptl_absorpt_correction_T_max 1.00000
_exptl_absorpt_correction_T_min 0.77348
_exptl_absorpt_correction_type multi-scan
_exptl_absorpt_process_details
;
CrysAlisPro 1.171.41.118a (Rigaku Oxford Diffraction, 2021)
Empirical absorption correction using spherical harmonics,
implemented in SCALE3 ABSPACK scaling algorithm.
;
_exptl_crystal_colour 'clear yellowish colourless'
_exptl_crystal_colour_lustre clear
_exptl_crystal_colour_modifier yellowish
_exptl_crystal_colour_primary colourless
_exptl_crystal_density_diffrn 1.236
_exptl_crystal_description prism
_exptl_crystal_F_000 768
_exptl_crystal_size_max 0.13
_exptl_crystal_size_mid 0.1
_exptl_crystal_size_min 0.08
_refine_diff_density_max 0.276
_refine_diff_density_min -0.305
_refine_diff_density_rms 0.044
_refine_ls_extinction_method none
_refine_ls_goodness_of_fit_ref 1.071
_refine_ls_hydrogen_treatment constr
_refine_ls_matrix_type full
_refine_ls_number_parameters 249
_refine_ls_number_reflns 3741
_refine_ls_number_restraints 0
_refine_ls_restrained_S_all 1.071
_refine_ls_R_factor_all 0.0478
_refine_ls_R_factor_gt 0.0440
_refine_ls_shift/su_max 0.000
_refine_ls_shift/su_mean 0.000
_refine_ls_structure_factor_coef Fsqd
_refine_ls_weighting_details 'w=1/[\s^2^(Fo^2^)+(0.0607P)^2^+0.7745P] where P=(Fo^2^+2Fc^2^)/3'
_refine_ls_weighting_scheme calc
_refine_ls_wR_factor_gt 0.1248
_refine_ls_wR_factor_ref 0.1279
_reflns_Friedel_coverage 0.000
_reflns_number_gt 3337
_reflns_number_total 3741
_reflns_threshold_expression 'I > 2\s(I)'
_cod_data_source_file aw5081sup1.cif
_cod_data_source_block 3
_cod_database_code 2312379
_publcif_datablock.id {3f7a9e7d-5a72-44dd-b9f0-026db28143be}

_shelx_shelxl_version_number 2018/3
_chemical_oxdiff_formula 'C18 H10 O6'
_shelx_space_group_comment
;
The symmetry employed for this shelxl refinement is uniquely defined
by the following loop, which should always be used as a source of
symmetry information in preference to the above space-group names.
They are only intended as comments.
;
_shelx_estimated_absorpt_t_max 0.941
_shelx_estimated_absorpt_t_min 0.906
_olex2_refinement_description
;
1. Fixed Uiso
 At 1.2 times of:
  All C(H) groups, All N(H,H) groups
 At 1.5 times of:
  All C(H,H,H) groups, All O(H) groups
2. Others
 Fixed Sof: H2(0.5) H4(0.5)
3.a Secondary CH2 refined with riding coordinates:
 N7(H7A,H7B)
3.b Aromatic/amide H refined with riding coordinates:
 C3(H3A), C4(H4A), C6(H6A), C9(H9), C10(H10), C12(H12)
3.c Tetrahedral OH refined with riding coordinates:
 O4(H4)
3.d Idealised Me refined as rotating group:
 C19(H19A,H19B,H19C), C20(H20A,H20B,H20C)
3.e Idealised tetrahedral OH refined as rotating group:
 O2(H2), O3(H3), O6(H6)
;
_smtbx_masks_void_probe_radius 1.2
_smtbx_masks_void_truncation_radius 1.2
_olex2_submission_special_instructions 'No special instructions were received'
_oxdiff_exptl_absorpt_empirical_details
;
Empirical correction (ABSPACK) includes:
- Absorption correction using spherical harmonics
- Frame scaling
;
_oxdiff_exptl_absorpt_empirical_full_max 1.472
_oxdiff_exptl_absorpt_empirical_full_min 0.711

loop_
_space_group_symop_operation_xyz
'x, y, z'
'-x, y+1/2, -z+1/2'
'-x, -y, -z'
'x, -y-1/2, z-1/2'

loop_
_atom_site_label
_atom_site_type_symbol
_atom_site_fract_x
_atom_site_fract_y
_atom_site_fract_z
_atom_site_U_iso_or_equiv
_atom_site_adp_type
_atom_site_occupancy
_atom_site_site_symmetry_order
_atom_site_calc_flag
_atom_site_refinement_flags_posn
_atom_site_refinement_flags_adp
_atom_site_refinement_flags_occupancy
_atom_site_disorder_assembly
_atom_site_disorder_group
O1 O 0.30497(9) 0.58296(9) -0.00510(7) 0.0331(3) Uani 1 1 d . . . . .
O2 O 0.47224(9) 0.54949(9) 0.07468(7) 0.0332(3) Uani 1 1 d . . . . .
H2 H 0.487975 0.520110 0.021034 0.050 Uiso 0.5 1 calc R U P A -1
O3 O 0.13148(10) 0.65463(10) 0.08792(8) 0.0418(3) Uani 1 1 d . . . . .
H3 H 0.166960 0.630428 0.039455 0.063 Uiso 1 1 calc R U . . .
O4 O 1.02615(9) 0.55322(10) 0.73755(9) 0.0408(3) Uani 1 1 d . . . . .
H4 H 0.971829 0.548322 0.695699 0.061 Uiso 0.5 1 calc R U P . .
O5 O 1.04815(10) 0.59096(11) 0.89601(9) 0.0468(3) Uani 1 1 d . . . . .
O6 O 0.88198(11) 0.65202(12) 0.99714(8) 0.0505(3) Uani 1 1 d . . . . .
H6 H 0.949689 0.632465 0.985304 0.076 Uiso 1 1 calc R U . . .
C1 C 0.31881(12) 0.62347(11) 0.16473(10) 0.0260(3) Uani 1 1 d . . . . .
C2 C 0.20258(13) 0.65562(12) 0.16780(11) 0.0313(3) Uani 1 1 d . . . . .
C3 C 0.15631(13) 0.68925(14) 0.25664(11) 0.0389(4) Uani 1 1 d . . . . .
H3A H 0.077950 0.711599 0.258396 0.047 Uiso 1 1 calc R U . . .
C4 C 0.22328(14) 0.69030(14) 0.34178(11) 0.0370(4) Uani 1 1 d . . . . .
H4A H 0.191042 0.714245 0.401606 0.044 Uiso 1 1 calc R U . . .
C5 C 0.33892(12) 0.65625(11) 0.34091(10) 0.0283(3) Uani 1 1 d . . . . .
C6 C 0.38461(12) 0.62409(11) 0.25180(10) 0.0263(3) Uani 1 1 d . . . . .
H6A H 0.463032 0.601884 0.250329 0.032 Uiso 1 1 calc R U . . .
C7 C 0.86290(12) 0.61587(12) 0.82344(10) 0.0290(3) Uani 1 1 d . . . . .
C8 C 0.81740(14) 0.64883(13) 0.91359(11) 0.0343(3) Uani 1 1 d . . . . .
C9 C 0.70163(14) 0.67899(14) 0.91811(11) 0.0373(4) Uani 1 1 d . . . . .
H9 H 0.671070 0.701497 0.979070 0.045 Uiso 1 1 calc R U . . .
C10 C 0.63141(13) 0.67642(13) 0.83516(11) 0.0329(3) Uani 1 1 d . . . . .
H10 H 0.552633 0.696844 0.839406 0.040 Uiso 1 1 calc R U . . .
C11 C 0.67490(12) 0.64391(11) 0.74413(10) 0.0274(3) Uani 1 1 d . . . . .
C12 C 0.79042(12) 0.61381(11) 0.74027(10) 0.0277(3) Uani 1 1 d . . . . .
H12 H 0.820629 0.591246 0.679196 0.033 Uiso 1 1 calc R U . . .
C13 C 0.40839(12) 0.65291(12) 0.42954(10) 0.0298(3) Uani 1 1 d . . . . .
C14 C 0.46930(12) 0.64886(12) 0.50296(10) 0.0293(3) Uani 1 1 d . . . . .
C15 C 0.53963(12) 0.64575(12) 0.58526(10) 0.0293(3) Uani 1 1 d . . . . .
C16 C 0.60219(12) 0.64362(12) 0.65761(10) 0.0290(3) Uani 1 1 d . . . . .
C17 C 0.36785(12) 0.58345(11) 0.07081(10) 0.0281(3) Uani 1 1 d . . . . .
C18 C 0.98673(13) 0.58396(13) 0.81876(12) 0.0345(3) Uani 1 1 d . . . . .
N7 N 1.25505(11) 0.50938(12) 0.80501(10) 0.0386(3) Uani 1 1 d . . . . .
H7A H 1.271291 0.529706 0.868170 0.046 Uiso 1 1 calc R U . . .
H7B H 1.182408 0.532417 0.789233 0.046 Uiso 1 1 calc R U . . .
C19 C 1.33669(17) 0.56152(15) 0.73988(14) 0.0491(4) Uani 1 1 d . . . . .
H19A H 1.328116 0.531930 0.673307 0.074 Uiso 1 1 calc R U . . .
H19B H 1.415781 0.549474 0.764732 0.074 Uiso 1 1 calc R U . . .
H19C H 1.320872 0.638067 0.737960 0.074 Uiso 1 1 calc R U . . .
C20 C 1.25676(16) 0.39324(14) 0.80011(13) 0.0448(4) Uani 1 1 d . . . . .
H20A H 1.237980 0.370312 0.732620 0.067 Uiso 1 1 calc R U . . .
H20B H 1.199580 0.364235 0.845045 0.067 Uiso 1 1 calc R U . . .
H20C H 1.333871 0.367308 0.819390 0.067 Uiso 1 1 calc R U . . .

loop_
_atom_site_aniso_label
_atom_site_aniso_U_11
_atom_site_aniso_U_22
_atom_site_aniso_U_33
_atom_site_aniso_U_23
_atom_site_aniso_U_13
_atom_site_aniso_U_12
O1 0.0352(6) 0.0413(6) 0.0225(5) -0.0031(4) -0.0061(4) 0.0044(4)
O2 0.0282(5) 0.0457(6) 0.0255(5) -0.0037(4) -0.0011(4) 0.0040(4)
O3 0.0333(6) 0.0625(8) 0.0287(5) -0.0132(5) -0.0144(4) 0.0132(5)
O4 0.0268(5) 0.0499(7) 0.0455(7) 0.0002(5) -0.0017(5) 0.0005(5)
O5 0.0273(6) 0.0739(9) 0.0387(6) 0.0098(6) -0.0113(5) -0.0019(5)
O6 0.0418(7) 0.0808(10) 0.0280(6) -0.0045(6) -0.0165(5) 0.0077(6)
C1 0.0272(7) 0.0265(7) 0.0241(7) -0.0008(5) -0.0039(5) 0.0006(5)
C2 0.0293(7) 0.0365(8) 0.0277(7) -0.0060(6) -0.0101(6) 0.0045(6)
C3 0.0279(7) 0.0539(10) 0.0347(8) -0.0121(7) -0.0071(6) 0.0115(7)
C4 0.0334(8) 0.0497(9) 0.0276(7) -0.0124(7) -0.0049(6) 0.0077(7)
C5 0.0286(7) 0.0312(7) 0.0249(7) -0.0018(5) -0.0068(5) 0.0001(6)
C6 0.0244(7) 0.0282(7) 0.0261(7) 0.0015(5) -0.0050(5) 0.0001(5)
C7 0.0258(7) 0.0321(7) 0.0288(7) 0.0036(6) -0.0058(5) -0.0028(6)
C8 0.0356(8) 0.0432(9) 0.0237(7) 0.0004(6) -0.0107(6) 0.0005(6)
C9 0.0390(8) 0.0493(9) 0.0235(7) -0.0045(6) -0.0044(6) 0.0082(7)
C10 0.0292(7) 0.0412(8) 0.0281(7) 0.0001(6) -0.0052(6) 0.0062(6)
C11 0.0285(7) 0.0301(7) 0.0235(7) 0.0020(5) -0.0063(5) -0.0014(5)
C12 0.0284(7) 0.0308(7) 0.0238(7) 0.0005(5) -0.0028(5) -0.0025(6)
C13 0.0285(7) 0.0353(8) 0.0256(7) -0.0010(6) -0.0031(6) -0.0002(6)
C14 0.0274(7) 0.0367(8) 0.0238(7) -0.0002(6) -0.0028(6) -0.0011(6)
C15 0.0274(7) 0.0358(8) 0.0247(7) 0.0009(6) -0.0028(6) -0.0010(6)
C16 0.0286(7) 0.0331(8) 0.0251(7) 0.0007(5) -0.0036(6) -0.0017(6)
C17 0.0305(7) 0.0297(7) 0.0240(7) 0.0011(5) -0.0022(5) -0.0003(6)
C18 0.0270(7) 0.0399(8) 0.0365(8) 0.0058(6) -0.0020(6) -0.0040(6)
N7 0.0302(6) 0.0496(8) 0.0362(7) -0.0157(6) 0.0026(5) 0.0017(6)
C19 0.0553(11) 0.0417(10) 0.0502(10) 0.0026(8) -0.0012(8) -0.0061(8)
C20 0.0442(9) 0.0432(10) 0.0472(10) 0.0089(8) 0.0022(7) 0.0007(8)

loop_
_atom_type_symbol
_atom_type_description
_atom_type_scat_dispersion_real
_atom_type_scat_dispersion_imag
_atom_type_scat_source
C C 0.0181 0.0091 'International Tables Vol C Tables 4.2.6.8 and 6.1.1.4'
H H 0.0000 0.0000 'International Tables Vol C Tables 4.2.6.8 and 6.1.1.4'
N N 0.0311 0.0180 'International Tables Vol C Tables 4.2.6.8 and 6.1.1.4'
O O 0.0492 0.0322 'International Tables Vol C Tables 4.2.6.8 and 6.1.1.4'

loop_
_geom_angle_atom_site_label_1
_geom_angle_atom_site_label_2
_geom_angle_atom_site_label_3
_geom_angle
_geom_angle_site_symmetry_1
_geom_angle_site_symmetry_3
_geom_angle_publ_flag
C17 O2 H2 109.5 . . ?
C2 O3 H3 109.5 . . ?
C18 O4 H4 109.5 . . ?
C8 O6 H6 109.5 . . ?
C2 C1 C17 120.25(12) . . ?
C6 C1 C2 118.62(13) . . ?
C6 C1 C17 121.03(12) . . ?
O3 C2 C1 122.77(13) . . ?
O3 C2 C3 117.34(13) . . ?
C3 C2 C1 119.89(13) . . ?
C2 C3 H3A 119.7 . . ?
C4 C3 C2 120.55(14) . . ?
C4 C3 H3A 119.7 . . ?
C3 C4 H4A 119.7 . . ?
C3 C4 C5 120.55(14) . . ?
C5 C4 H4A 119.7 . . ?
C4 C5 C13 121.23(13) . . ?
C6 C5 C4 118.45(13) . . ?
C6 C5 C13 120.31(13) . . ?
C1 C6 H6A 119.0 . . ?
C5 C6 C1 121.92(13) . . ?
C5 C6 H6A 119.0 . . ?
C8 C7 C18 119.71(13) . . ?
C12 C7 C8 118.75(13) . . ?
C12 C7 C18 121.54(13) . . ?
O6 C8 C7 122.07(14) . . ?
O6 C8 C9 118.11(14) . . ?
C9 C8 C7 119.82(13) . . ?
C8 C9 H9 119.7 . . ?
C10 C9 C8 120.57(14) . . ?
C10 C9 H9 119.7 . . ?
C9 C10 H10 119.7 . . ?
C9 C10 C11 120.69(14) . . ?
C11 C10 H10 119.7 . . ?
C10 C11 C16 120.49(13) . . ?
C12 C11 C10 118.38(13) . . ?
C12 C11 C16 121.12(13) . . ?
C7 C12 H12 119.1 . . ?
C11 C12 C7 121.78(13) . . ?
C11 C12 H12 119.1 . . ?
C14 C13 C5 178.28(15) . . ?
C13 C14 C15 178.87(16) . . ?
C16 C15 C14 179.51(17) . . ?
C15 C16 C11 178.38(16) . . ?
O1 C17 O2 124.34(13) . . ?
O1 C17 C1 118.71(13) . . ?
O2 C17 C1 116.92(12) . . ?
O4 C18 C7 119.06(13) . . ?
O5 C18 O4 122.76(14) . . ?
O5 C18 C7 118.17(14) . . ?
H7A N7 H7B 107.6 . . ?
C19 N7 H7A 108.7 . . ?
C19 N7 H7B 108.7 . . ?
C20 N7 H7A 108.7 . . ?
C20 N7 H7B 108.7 . . ?
C20 N7 C19 114.23(13) . . ?
N7 C19 H19A 109.5 . . ?
N7 C19 H19B 109.5 . . ?
N7 C19 H19C 109.5 . . ?
H19A C19 H19B 109.5 . . ?
H19A C19 H19C 109.5 . . ?
H19B C19 H19C 109.5 . . ?
N7 C20 H20A 109.5 . . ?
N7 C20 H20B 109.5 . . ?
N7 C20 H20C 109.5 . . ?
H20A C20 H20B 109.5 . . ?
H20A C20 H20C 109.5 . . ?
H20B C20 H20C 109.5 . . ?

loop_
_geom_bond_atom_site_label_1
_geom_bond_atom_site_label_2
_geom_bond_distance
_geom_bond_site_symmetry_2
_geom_bond_publ_flag
O1 C17 1.2479(17) . ?
O2 H2 0.8400 . ?
O2 C17 1.2810(18) . ?
O3 H3 0.8400 . ?
O3 C2 1.3463(17) . ?
O4 H4 0.8400 . ?
O4 C18 1.263(2) . ?
O5 C18 1.2565(19) . ?
O6 H6 0.8400 . ?
O6 C8 1.3445(17) . ?
C1 C2 1.406(2) . ?
C1 C6 1.3913(18) . ?
C1 C17 1.4940(19) . ?
C2 C3 1.396(2) . ?
C3 H3A 0.9500 . ?
C3 C4 1.377(2) . ?
C4 H4A 0.9500 . ?
C4 C5 1.405(2) . ?
C5 C6 1.391(2) . ?
C5 C13 1.4324(19) . ?
C6 H6A 0.9500 . ?
C7 C8 1.405(2) . ?
C7 C12 1.3914(19) . ?
C7 C18 1.491(2) . ?
C8 C9 1.395(2) . ?
C9 H9 0.9500 . ?
C9 C10 1.374(2) . ?
C10 H10 0.9500 . ?
C10 C11 1.405(2) . ?
C11 C12 1.391(2) . ?
C11 C16 1.4293(18) . ?
C12 H12 0.9500 . ?
C13 C14 1.209(2) . ?
C14 C15 1.3678(19) . ?
C15 C16 1.207(2) . ?
N7 H7A 0.9100 . ?
N7 H7B 0.9100 . ?
N7 C19 1.463(2) . ?
N7 C20 1.462(2) . ?
C19 H19A 0.9800 . ?
C19 H19B 0.9800 . ?
C19 H19C 0.9800 . ?
C20 H20A 0.9800 . ?
C20 H20B 0.9800 . ?
C20 H20C 0.9800 . ?

loop_
_geom_torsion_atom_site_label_1
_geom_torsion_atom_site_label_2
_geom_torsion_atom_site_label_3
_geom_torsion_atom_site_label_4
_geom_torsion
_geom_torsion_site_symmetry_1
_geom_torsion_site_symmetry_2
_geom_torsion_site_symmetry_3
_geom_torsion_site_symmetry_4
_geom_torsion_publ_flag
O3 C2 C3 C4 178.69(15) . . . . ?
O6 C8 C9 C10 -179.46(15) . . . . ?
C1 C2 C3 C4 -0.6(3) . . . . ?
C2 C1 C6 C5 -0.5(2) . . . . ?
C2 C1 C17 O1 2.6(2) . . . . ?
C2 C1 C17 O2 -175.90(13) . . . . ?
C2 C3 C4 C5 -0.8(3) . . . . ?
C3 C4 C5 C6 1.6(2) . . . . ?
C3 C4 C5 C13 -177.52(15) . . . . ?
C4 C5 C6 C1 -0.9(2) . . . . ?
C6 C1 C2 O3 -178.00(14) . . . . ?
C6 C1 C2 C3 1.3(2) . . . . ?
C6 C1 C17 O1 178.94(13) . . . . ?
C6 C1 C17 O2 0.4(2) . . . . ?
C7 C8 C9 C10 0.2(3) . . . . ?
C8 C7 C12 C11 0.3(2) . . . . ?
C8 C7 C18 O4 179.12(14) . . . . ?
C8 C7 C18 O5 -2.3(2) . . . . ?
C8 C9 C10 C11 -0.3(3) . . . . ?
C9 C10 C11 C12 0.4(2) . . . . ?
C9 C10 C11 C16 -178.61(15) . . . . ?
C10 C11 C12 C7 -0.4(2) . . . . ?
C12 C7 C8 O6 179.45(14) . . . . ?
C12 C7 C8 C9 -0.2(2) . . . . ?
C12 C7 C18 O4 -0.8(2) . . . . ?
C12 C7 C18 O5 177.77(14) . . . . ?
C13 C5 C6 C1 178.21(13) . . . . ?
C16 C11 C12 C7 178.60(13) . . . . ?
C17 C1 C2 O3 -1.6(2) . . . . ?
C17 C1 C2 C3 177.67(14) . . . . ?
C17 C1 C6 C5 -176.89(13) . . . . ?
C18 C7 C8 O6 -0.5(2) . . . . ?
C18 C7 C8 C9 179.84(15) . . . . ?
C18 C7 C12 C11 -179.74(14) . . . . ?

loop_
_smtbx_masks_void_nr
_smtbx_masks_void_average_x
_smtbx_masks_void_average_y
_smtbx_masks_void_average_z
_smtbx_masks_void_volume
_smtbx_masks_void_count_electrons
_smtbx_masks_void_content
1 0.000 0.000 0.000 147.6 36.8 ?
2 0.000 0.500 0.500 147.6 36.8 ?

_cod_database_fobs_code 2312379
